data_7001439
loop_
_publ_author_name
'K\"uhnert, J.'
'R\"uffer, T.'
'Ecorchard, P.'
'Br\"auer, B.'
'Lan, Y.'
'Powell, A. K.'
'Lang, H.'

_publ_section_title
;
 Reaction chemistry of 1,1&#x2032;-ferrocene dicarboxylate towards
 M(ii) salts (M = Co, Ni, Cu): solid-state structure and
 electrochemical, electronic and magnetic properties of bi- and
 tetrametallic complexes and coordination polymers
;
_journal_issue 23
_journal_name_full 'Dalton Transactions'
_journal_page_first 4499
_journal_page_last 4508
_journal_paper_doi 10.1039/b821407g
_journal_year 2009
_chemical_formula_sum 'C22 H37 Cu Fe N3 O6'
_chemical_formula_weight 558.94
_chemical_name_systematic
;
?
;
_space_group_IT_number 19
_symmetry_cell_setting orthorhombic
_symmetry_space_group_name_Hall 'P 2ac 2ab'
_symmetry_space_group_name_H-M 'P 21 21 21'
_atom_sites_solution_hydrogens geom
_atom_sites_solution_primary direct
_atom_sites_solution_secondary difmap
_audit_creation_method SHELXL-97
_cell_angle_alpha 90.00
_cell_angle_beta 90.00
_cell_angle_gamma 90.00
_cell_formula_units_Z 4
_cell_length_a 8.0449(2)
_cell_length_b 14.4543(3)
_cell_length_c 22.8301(5)
_cell_measurement_reflns_used 11093
_cell_measurement_temperature 100
_cell_measurement_theta_max 25.9998
_cell_measurement_theta_min 2.8867
_cell_volume 2654.76(10)
_computing_cell_refinement
;
CrysAlis RED, Oxford Diffraction Ltd.,
Version 1.171.32.10 (release nn-09-2007 CrysAlis171 .NET)
(compiled Sep 27 2007,17:40:02)
;
_computing_data_collection
;
CrysAlis CCD, Oxford Diffraction Ltd.,
Version 1.171.32.10 (release nn-09-2007 CrysAlis171 .NET)
(compiled Sep 27 2007,17:40:02)
;
_computing_data_reduction
;
CrysAlis RED, Oxford Diffraction Ltd.,
Version 1.171.32.10 (release nn-09-2007 CrysAlis171 .NET)
(compiled Sep 27 2007,17:40:02)
;
_computing_publication_material shelxtl
_computing_structure_refinement 'SHELXL-97 (Sheldrick, 1997)'
_computing_structure_solution 'SHELXS-97 (Sheldrick, 1997)'
_diffrn_ambient_temperature 100
_diffrn_measured_fraction_theta_full 0.994
_diffrn_measured_fraction_theta_max 0.994
_diffrn_measurement_device_type 'oxford gemini s'
_diffrn_measurement_method '\w scans'
_diffrn_radiation_monochromator graphite
_diffrn_radiation_source 'Enhance (Mo) X-ray Source'
_diffrn_radiation_type MoK\a
_diffrn_radiation_wavelength 0.71073
_diffrn_reflns_av_R_equivalents 0.0570
_diffrn_reflns_av_sigmaI/netI 0.0531
_diffrn_reflns_limit_h_max 9
_diffrn_reflns_limit_h_min -9
_diffrn_reflns_limit_k_max 17
_diffrn_reflns_limit_k_min -17
_diffrn_reflns_limit_l_max 28
_diffrn_reflns_limit_l_min -28
_diffrn_reflns_number 26655
_diffrn_reflns_theta_full 26.00
_diffrn_reflns_theta_max 26.00
_diffrn_reflns_theta_min 2.90
_diffrn_standards_decay_% 0
_diffrn_standards_interval_count 50
_diffrn_standards_interval_time 10
_diffrn_standards_number 2
_exptl_absorpt_coefficient_mu 1.386
_exptl_absorpt_correction_T_max 1.00000
_exptl_absorpt_correction_T_min 0.86059
_exptl_absorpt_correction_type multi-scan
_exptl_crystal_colour green
_exptl_crystal_density_diffrn 1.398
_exptl_crystal_density_method 'not measured'
_exptl_crystal_description needle
_exptl_crystal_F_000 1172
_exptl_crystal_size_max 0.5
_exptl_crystal_size_mid 0.3
_exptl_crystal_size_min 0.2
_refine_diff_density_max 1.128
_refine_diff_density_min -0.713
_refine_diff_density_rms 0.147
_refine_ls_abs_structure_details 'Flack H D (1983), Acta Cryst. A39, 876-881'
_refine_ls_abs_structure_Flack 0.06(3)
_refine_ls_extinction_method none
_refine_ls_goodness_of_fit_ref 1.072
_refine_ls_hydrogen_treatment mixed
_refine_ls_matrix_type full
_refine_ls_number_parameters 311
_refine_ls_number_reflns 5197
_refine_ls_number_restraints 5
_refine_ls_restrained_S_all 1.072
_refine_ls_R_factor_all 0.0736
_refine_ls_R_factor_gt 0.0593
_refine_ls_shift/su_max 0.000
_refine_ls_shift/su_mean 0.000
_refine_ls_structure_factor_coef Fsqd
_refine_ls_weighting_details 'calc w=1/[\s^2^(Fo^2^)+(0.1350P)^2^+0.0000P] where P=(Fo^2^+2Fc^2^)/3'
_refine_ls_weighting_scheme calc
_refine_ls_wR_factor_gt 0.1821
_refine_ls_wR_factor_ref 0.1877
_reflns_number_gt 4160
_reflns_number_total 5197
_reflns_threshold_expression >2sigma(I)
_cod_data_source_file b821407g.txt
_cod_data_source_block janett3
_cod_original_sg_symbol_H-M P2(1)2(1)2(1)
_cod_database_code 7001439

loop_
_symmetry_equiv_pos_as_xyz
'x, y, z'
'-x+1/2, -y, z+1/2'
'x+1/2, -y+1/2, -z'
'-x, y+1/2, -z+1/2'

loop_
_atom_site_label
_atom_site_type_symbol
_atom_site_fract_x
_atom_site_fract_y
_atom_site_fract_z
_atom_site_U_iso_or_equiv
_atom_site_adp_type
_atom_site_occupancy
_atom_site_symmetry_multiplicity
_atom_site_calc_flag
_atom_site_refinement_flags
_atom_site_disorder_assembly
_atom_site_disorder_group
Fe1 Fe 0.35509(12) 0.09335(7) 0.06329(4) 0.0222(2) Uani 1 1 d . . .
C1 C 0.2559(8) 0.0756(5) -0.0176(3) 0.0261(15) Uani 1 1 d . . .
C2 C 0.1497(8) 0.0362(6) 0.0249(3) 0.0268(14) Uani 1 1 d . . .
H2 H 0.1188 -0.0257 0.0268 0.032 Uiso 1 1 calc R . .
C3 C 0.0978(8) 0.1065(6) 0.0643(3) 0.0311(17) Uani 1 1 d . . .
H3 H 0.0271 0.0995 0.0962 0.037 Uiso 1 1 calc R . .
C4 C 0.1751(9) 0.1898(6) 0.0453(3) 0.0292(16) Uani 1 1 d . . .
H4 H 0.1644 0.2474 0.0630 0.035 Uiso 1 1 calc R . .
C5 C 0.2705(9) 0.1702(5) -0.0050(3) 0.0273(15) Uani 1 1 d . . .
H5 H 0.3327 0.2128 -0.0263 0.033 Uiso 1 1 calc R . .
C6 C 0.4434(9) 0.1000(5) 0.1470(3) 0.0226(13) Uani 1 1 d . . .
C7 C 0.4442(10) 0.0068(5) 0.1256(3) 0.0273(14) Uani 1 1 d . . .
H7 H 0.3850 -0.0424 0.1415 0.033 Uiso 1 1 calc R . .
C8 C 0.5507(11) 0.0023(5) 0.0761(3) 0.0359(18) Uani 1 1 d . . .
H8 H 0.5772 -0.0500 0.0543 0.043 Uiso 1 1 calc R . .
C9 C 0.6083(8) 0.0940(6) 0.0666(3) 0.0293(16) Uani 1 1 d . . .
H9 H 0.6775 0.1117 0.0360 0.035 Uiso 1 1 calc R . .
C10 C 0.5491(9) 0.1519(5) 0.1080(3) 0.0278(15) Uani 1 1 d . . .
H10 H 0.5725 0.2147 0.1109 0.033 Uiso 1 1 calc R . .
C11 C 0.3434(8) 0.0246(5) -0.0666(3) 0.0271(15) Uani 1 1 d . . .
O1 O 0.4529(6) 0.0693(3) -0.0925(2) 0.0269(10) Uani 1 1 d . . .
O2 O 0.3009(8) -0.0568(4) -0.0774(2) 0.0422(14) Uani 1 1 d . . .
C12 C 0.3544(8) 0.1345(5) 0.1998(3) 0.0231(14) Uani 1 1 d . . .
O3 O 0.2697(7) 0.0783(4) 0.2282(2) 0.0330(12) Uani 1 1 d . . .
O4 O 0.3752(6) 0.2177(3) 0.2127(2) 0.0293(11) Uani 1 1 d . . .
Cu1 Cu 0.55468(10) 0.04150(6) -0.16967(3) 0.0220(2) Uani 1 1 d . . .
O5 O 0.4359(7) -0.0939(3) -0.1817(2) 0.0303(11) Uani 1 1 d D . .
N1 N 0.7737(7) 0.0012(4) -0.1305(3) 0.0278(13) Uani 1 1 d . . .
N2 N 0.6825(7) 0.0420(4) -0.2473(2) 0.0247(12) Uani 1 1 d . . .
N3 N 0.4106(7) 0.1409(4) -0.2085(3) 0.0271(13) Uani 1 1 d . . .
C13 C 0.8865(9) -0.0230(5) -0.1789(3) 0.0316(17) Uani 1 1 d . . .
H13A H 0.8628 -0.0853 -0.1924 0.038 Uiso 1 1 calc R . .
H13B H 1.0007 -0.0212 -0.1654 0.038 Uiso 1 1 calc R . .
C14 C 0.8638(8) 0.0447(5) -0.2290(3) 0.0260(14) Uani 1 1 d . . .
H14A H 0.9344 0.0275 -0.2617 0.031 Uiso 1 1 calc R . .
H14B H 0.8939 0.1066 -0.2165 0.031 Uiso 1 1 calc R . .
C15 C 0.6307(10) 0.1258(5) -0.2794(3) 0.0318(17) Uani 1 1 d . . .
H15A H 0.6540 0.1186 -0.3208 0.038 Uiso 1 1 calc R . .
H15B H 0.6921 0.1790 -0.2651 0.038 Uiso 1 1 calc R . .
C16 C 0.4493(11) 0.1402(6) -0.2702(3) 0.0344(16) Uani 1 1 d . . .
H16A H 0.4160 0.1986 -0.2876 0.041 Uiso 1 1 calc R . .
H16B H 0.3878 0.0911 -0.2893 0.041 Uiso 1 1 calc R . .
C17 C 0.7554(12) -0.0776(7) -0.0901(5) 0.050(2) Uani 1 1 d . . .
H17A H 0.7132 -0.1301 -0.1112 0.076 Uiso 1 1 calc R . .
H17B H 0.6795 -0.0614 -0.0594 0.076 Uiso 1 1 calc R . .
H17C H 0.8617 -0.0926 -0.0736 0.076 Uiso 1 1 calc R . .
C18 C 0.8391(10) 0.0803(6) -0.0991(3) 0.0363(18) Uani 1 1 d . . .
H18A H 0.8498 0.1318 -0.1255 0.054 Uiso 1 1 calc R . .
H18B H 0.9461 0.0652 -0.0832 0.054 Uiso 1 1 calc R . .
H18C H 0.7646 0.0965 -0.0679 0.054 Uiso 1 1 calc R . .
C19 C 0.6495(10) -0.0431(6) -0.2818(3) 0.0346(17) Uani 1 1 d . . .
H19A H 0.6826 -0.0964 -0.2595 0.052 Uiso 1 1 calc R . .
H19B H 0.7116 -0.0411 -0.3177 0.052 Uiso 1 1 calc R . .
H19C H 0.5330 -0.0471 -0.2905 0.052 Uiso 1 1 calc R . .
C20 C 0.4603(10) 0.2285(5) -0.1804(4) 0.0382(18) Uani 1 1 d . . .
H20A H 0.4329 0.2263 -0.1395 0.057 Uiso 1 1 calc R . .
H20B H 0.4024 0.2790 -0.1985 0.057 Uiso 1 1 calc R . .
H20C H 0.5779 0.2371 -0.1848 0.057 Uiso 1 1 calc R . .
C21 C 0.2314(8) 0.1265(5) -0.1994(4) 0.0345(18) Uani 1 1 d . . .
H21A H 0.2077 0.1264 -0.1582 0.052 Uiso 1 1 calc R . .
H21B H 0.1992 0.0682 -0.2161 0.052 Uiso 1 1 calc R . .
H21C H 0.1705 0.1755 -0.2180 0.052 Uiso 1 1 calc R . .
O6 O 0.0519(9) 0.2402(4) -0.3127(3) 0.0531(16) Uani 1 1 d D . .
C22 C -0.0402(14) 0.2447(6) -0.3642(4) 0.054(2) Uani 1 1 d D . .
H22A H -0.0936 0.3039 -0.3669 0.081 Uiso 1 1 calc R . .
H22B H -0.1228 0.1968 -0.3641 0.081 Uiso 1 1 calc R . .
H22C H 0.0324 0.2364 -0.3972 0.081 Uiso 1 1 calc R . .
H5' H 0.336(5) -0.109(5) -0.205(3) 0.03(2) Uiso 1 1 d D . .
H5" H 0.496(7) -0.146(4) -0.201(3) 0.04(2) Uiso 1 1 d D . .
H6 H -0.024(5) 0.266(5) -0.2834(12) 0.05(3) Uiso 1 1 d D . .

loop_
_atom_site_aniso_label
_atom_site_aniso_U_11
_atom_site_aniso_U_22
_atom_site_aniso_U_33
_atom_site_aniso_U_23
_atom_site_aniso_U_13
_atom_site_aniso_U_12
Fe1 0.0205(5) 0.0326(5) 0.0137(4) -0.0007(4) -0.0001(4) 0.0003(4)
C1 0.017(3) 0.045(4) 0.016(3) 0.005(3) 0.001(3) -0.005(3)
C2 0.017(3) 0.045(4) 0.019(3) 0.001(3) -0.001(3) -0.003(4)
C3 0.018(3) 0.059(5) 0.016(3) -0.003(3) -0.003(3) 0.004(3)
C4 0.023(4) 0.044(4) 0.021(3) 0.001(3) 0.004(3) 0.005(3)
C5 0.025(3) 0.043(4) 0.014(3) 0.003(3) 0.002(3) 0.006(3)
C6 0.019(3) 0.036(4) 0.013(3) 0.006(3) 0.004(3) -0.004(3)
C7 0.031(4) 0.032(3) 0.018(3) -0.003(3) 0.004(3) 0.001(3)
C8 0.042(4) 0.036(4) 0.030(4) -0.004(3) -0.009(4) 0.018(4)
C9 0.016(3) 0.053(5) 0.019(3) 0.007(4) -0.009(3) -0.002(3)
C10 0.022(3) 0.034(4) 0.027(4) 0.005(3) -0.004(3) -0.003(3)
C11 0.015(3) 0.053(5) 0.014(3) 0.000(3) 0.000(3) -0.002(3)
O1 0.023(2) 0.034(3) 0.023(2) 0.0004(19) 0.002(2) 0.000(2)
O2 0.056(4) 0.037(3) 0.034(3) -0.012(2) 0.012(3) -0.015(3)
C12 0.009(3) 0.041(4) 0.020(3) 0.005(3) 0.003(3) 0.002(3)
O3 0.033(3) 0.040(3) 0.026(3) 0.005(2) -0.003(2) -0.003(2)
O4 0.034(3) 0.033(3) 0.021(2) -0.006(2) 0.007(2) 0.003(2)
Cu1 0.0181(4) 0.0296(4) 0.0185(4) -0.0028(3) 0.0009(3) 0.0006(3)
O5 0.031(3) 0.029(3) 0.032(3) -0.003(2) -0.004(2) -0.006(2)
N1 0.018(3) 0.041(3) 0.025(3) 0.004(3) 0.004(2) 0.007(3)
N2 0.022(3) 0.034(3) 0.018(3) -0.009(2) 0.003(2) -0.003(3)
N3 0.020(3) 0.032(3) 0.029(3) 0.004(2) 0.005(2) -0.002(2)
C13 0.024(3) 0.034(4) 0.036(4) -0.001(3) 0.003(3) 0.003(3)
C14 0.019(3) 0.034(4) 0.025(3) -0.008(3) 0.006(3) 0.001(3)
C15 0.031(4) 0.047(4) 0.017(3) 0.000(3) 0.005(3) -0.004(4)
C16 0.033(4) 0.043(4) 0.027(4) 0.006(3) -0.006(4) -0.001(4)
C17 0.041(5) 0.056(6) 0.054(6) 0.014(4) 0.004(4) 0.017(4)
C18 0.021(4) 0.059(5) 0.029(4) -0.006(4) -0.002(3) -0.003(4)
C19 0.028(4) 0.053(5) 0.023(4) -0.008(3) 0.002(3) -0.007(4)
C20 0.032(4) 0.028(4) 0.054(5) -0.005(3) 0.003(4) 0.000(3)
C21 0.012(3) 0.037(4) 0.055(5) -0.004(4) -0.002(3) 0.005(3)
O6 0.057(4) 0.054(4) 0.049(4) 0.010(3) 0.012(4) 0.010(3)
C22 0.062(6) 0.049(5) 0.052(6) 0.007(4) 0.022(6) -0.006(5)

loop_
_atom_type_symbol
_atom_type_description
_atom_type_scat_dispersion_real
_atom_type_scat_dispersion_imag
_atom_type_scat_source
C C 0.0033 0.0016 'International Tables Vol C Tables 4.2.6.8 and 6.1.1.4'
H H 0.0000 0.0000 'International Tables Vol C Tables 4.2.6.8 and 6.1.1.4'
N N 0.0061 0.0033 'International Tables Vol C Tables 4.2.6.8 and 6.1.1.4'
O O 0.0106 0.0060 'International Tables Vol C Tables 4.2.6.8 and 6.1.1.4'
Fe Fe 0.3463 0.8444 'International Tables Vol C Tables 4.2.6.8 and 6.1.1.4'
Cu Cu 0.3201 1.2651 'International Tables Vol C Tables 4.2.6.8 and 6.1.1.4'

loop_
_geom_angle_atom_site_label_1
_geom_angle_atom_site_label_2
_geom_angle_atom_site_label_3
_geom_angle
_geom_angle_site_symmetry_1
_geom_angle_site_symmetry_3
_geom_angle_publ_flag
C7 Fe1 C1 134.5(3) . . ?
C7 Fe1 C5 174.4(3) . . ?
C1 Fe1 C5 40.4(3) . . ?
C7 Fe1 C9 67.8(3) . . ?
C1 Fe1 C9 115.3(3) . . ?
C5 Fe1 C9 111.1(3) . . ?
C7 Fe1 C6 41.2(3) . . ?
C1 Fe1 C6 174.6(3) . . ?
C5 Fe1 C6 144.0(3) . . ?
C9 Fe1 C6 67.5(3) . . ?
C7 Fe1 C2 109.7(3) . . ?
C1 Fe1 C2 40.6(3) . . ?
C5 Fe1 C2 67.7(3) . . ?
C9 Fe1 C2 145.6(3) . . ?
C6 Fe1 C2 134.5(3) . . ?
C7 Fe1 C10 68.6(3) . . ?
C1 Fe1 C10 143.7(3) . . ?
C5 Fe1 C10 114.3(3) . . ?
C9 Fe1 C10 38.6(3) . . ?
C6 Fe1 C10 41.3(3) . . ?
C2 Fe1 C10 175.2(3) . . ?
C7 Fe1 C4 144.1(3) . . ?
C1 Fe1 C4 68.0(3) . . ?
C5 Fe1 C4 40.4(3) . . ?
C9 Fe1 C4 135.2(3) . . ?
C6 Fe1 C4 113.7(3) . . ?
C2 Fe1 C4 67.6(3) . . ?
C10 Fe1 C4 110.9(3) . . ?
C7 Fe1 C8 40.5(3) . . ?
C1 Fe1 C8 110.3(3) . . ?
C5 Fe1 C8 135.2(3) . . ?
C9 Fe1 C8 40.4(3) . . ?
C6 Fe1 C8 68.5(3) . . ?
C2 Fe1 C8 114.7(3) . . ?
C10 Fe1 C8 67.3(3) . . ?
C4 Fe1 C8 174.8(3) . . ?
C7 Fe1 C3 113.7(3) . . ?
C1 Fe1 C3 68.3(3) . . ?
C5 Fe1 C3 68.0(3) . . ?
C9 Fe1 C3 173.9(3) . . ?
C6 Fe1 C3 109.4(3) . . ?
C2 Fe1 C3 40.2(3) . . ?
C10 Fe1 C3 135.7(3) . . ?
C4 Fe1 C3 40.3(3) . . ?
C8 Fe1 C3 144.4(3) . . ?
C5 C1 C2 107.6(6) . . ?
C5 C1 C11 126.0(6) . . ?
C2 C1 C11 126.4(7) . . ?
C5 C1 Fe1 69.9(4) . . ?
C2 C1 Fe1 70.3(4) . . ?
C11 C1 Fe1 123.4(5) . . ?
C1 C2 C3 109.0(7) . . ?
C1 C2 Fe1 69.1(4) . . ?
C3 C2 Fe1 71.2(4) . . ?
C2 C3 C4 106.5(6) . . ?
C2 C3 Fe1 68.6(4) . . ?
C4 C3 Fe1 68.8(4) . . ?
C5 C4 C3 108.4(7) . . ?
C5 C4 Fe1 69.0(4) . . ?
C3 C4 Fe1 70.9(4) . . ?
C1 C5 C4 108.5(7) . . ?
C1 C5 Fe1 69.7(4) . . ?
C4 C5 Fe1 70.6(4) . . ?
C7 C6 C10 106.0(6) . . ?
C7 C6 C12 126.4(6) . . ?
C10 C6 C12 127.6(6) . . ?
C7 C6 Fe1 68.8(4) . . ?
C10 C6 Fe1 69.6(4) . . ?
C12 C6 Fe1 127.3(5) . . ?
C8 C7 C6 108.5(6) . . ?
C8 C7 Fe1 71.5(4) . . ?
C6 C7 Fe1 70.0(4) . . ?
C7 C8 C9 105.9(6) . . ?
C7 C8 Fe1 68.0(4) . . ?
C9 C8 Fe1 68.5(4) . . ?
C10 C9 C8 110.9(7) . . ?
C10 C9 Fe1 71.1(4) . . ?
C8 C9 Fe1 71.1(4) . . ?
C9 C10 C6 108.6(6) . . ?
C9 C10 Fe1 70.3(4) . . ?
C6 C10 Fe1 69.1(4) . . ?
O1 C11 O2 126.1(7) . . ?
O1 C11 C1 115.4(6) . . ?
O2 C11 C1 118.5(6) . . ?
C11 O1 Cu1 127.6(5) . . ?
O3 C12 O4 125.3(6) . . ?
O3 C12 C6 117.9(6) . . ?
O4 C12 C6 116.7(6) . . ?
O1 Cu1 N3 90.5(2) . . ?
O1 Cu1 N2 167.0(2) . . ?
N3 Cu1 N2 84.7(2) . . ?
O1 Cu1 N1 91.4(2) . . ?
N3 Cu1 N1 150.5(2) . . ?
N2 Cu1 N1 87.0(2) . . ?
O1 Cu1 O5 96.41(19) . . ?
N3 Cu1 O5 109.0(2) . . ?
N2 Cu1 O5 96.6(2) . . ?
N1 Cu1 O5 100.0(2) . . ?
C18 N1 C13 109.6(6) . . ?
C18 N1 C17 109.7(7) . . ?
C13 N1 C17 110.4(6) . . ?
C18 N1 Cu1 107.6(5) . . ?
C13 N1 Cu1 105.6(4) . . ?
C17 N1 Cu1 113.9(5) . . ?
C15 N2 C19 111.6(6) . . ?
C15 N2 C14 112.8(6) . . ?
C19 N2 C14 109.8(6) . . ?
C15 N2 Cu1 106.9(4) . . ?
C19 N2 Cu1 111.5(4) . . ?
C14 N2 Cu1 104.1(4) . . ?
C16 N3 C21 110.4(7) . . ?
C16 N3 C20 111.9(6) . . ?
C21 N3 C20 109.0(6) . . ?
C16 N3 Cu1 107.2(5) . . ?
C21 N3 Cu1 113.2(5) . . ?
C20 N3 Cu1 105.1(5) . . ?
N1 C13 C14 109.8(6) . . ?
C13 C14 N2 107.9(6) . . ?
N2 C15 C16 108.8(6) . . ?
N3 C16 C15 110.5(6) . . ?

loop_
_geom_bond_atom_site_label_1
_geom_bond_atom_site_label_2
_geom_bond_distance
_geom_bond_site_symmetry_2
_geom_bond_publ_flag
Fe1 C7 2.026(7) . ?
Fe1 C1 2.029(7) . ?
Fe1 C5 2.032(7) . ?
Fe1 C9 2.038(6) . ?
Fe1 C6 2.042(6) . ?
Fe1 C2 2.044(7) . ?
Fe1 C10 2.048(7) . ?
Fe1 C4 2.052(7) . ?
Fe1 C8 2.072(8) . ?
Fe1 C3 2.079(7) . ?
C1 C5 1.402(11) . ?
C1 C2 1.414(10) . ?
C1 C11 1.512(10) . ?
C2 C3 1.419(11) . ?
C3 C4 1.423(11) . ?
C4 C5 1.411(10) . ?
C6 C7 1.433(10) . ?
C6 C10 1.442(10) . ?
C6 C12 1.487(9) . ?
C7 C8 1.420(11) . ?
C8 C9 1.420(11) . ?
C9 C10 1.349(11) . ?
C11 O1 1.243(8) . ?
C11 O2 1.249(9) . ?
O1 Cu1 1.983(5) . ?
C12 O3 1.243(9) . ?
C12 O4 1.250(9) . ?
Cu1 N3 2.048(6) . ?
Cu1 N2 2.049(5) . ?
Cu1 N1 2.060(6) . ?
Cu1 O5 2.195(5) . ?
N1 C18 1.450(10) . ?
N1 C13 1.472(9) . ?
N1 C17 1.473(11) . ?
N2 C15 1.475(10) . ?
N2 C19 1.485(9) . ?
N2 C14 1.518(9) . ?
N3 C16 1.442(10) . ?
N3 C21 1.471(9) . ?
N3 C20 1.475(10) . ?
C13 C14 1.515(10) . ?
C15 C16 1.489(11) . ?
O6 C22 1.391(13) . ?

loop_
_geom_torsion_atom_site_label_1
_geom_torsion_atom_site_label_2
_geom_torsion_atom_site_label_3
_geom_torsion_atom_site_label_4
_geom_torsion
_geom_torsion_site_symmetry_1
_geom_torsion_site_symmetry_2
_geom_torsion_site_symmetry_3
_geom_torsion_site_symmetry_4
_geom_torsion_publ_flag
C7 Fe1 C1 C5 -176.5(4) . . . . ?
C9 Fe1 C1 C5 -93.4(5) . . . . ?
C6 Fe1 C1 C5 147(3) . . . . ?
C2 Fe1 C1 C5 118.2(6) . . . . ?
C10 Fe1 C1 C5 -58.2(7) . . . . ?
C4 Fe1 C1 C5 37.5(4) . . . . ?
C8 Fe1 C1 C5 -137.1(4) . . . . ?
C3 Fe1 C1 C5 81.1(5) . . . . ?
C7 Fe1 C1 C2 65.2(6) . . . . ?
C5 Fe1 C1 C2 -118.2(6) . . . . ?
C9 Fe1 C1 C2 148.3(5) . . . . ?
C6 Fe1 C1 C2 28(3) . . . . ?
C10 Fe1 C1 C2 -176.5(5) . . . . ?
C4 Fe1 C1 C2 -80.7(5) . . . . ?
C8 Fe1 C1 C2 104.6(5) . . . . ?
C3 Fe1 C1 C2 -37.1(5) . . . . ?
C7 Fe1 C1 C11 -56.0(7) . . . . ?
C5 Fe1 C1 C11 120.6(8) . . . . ?
C9 Fe1 C1 C11 27.1(7) . . . . ?
C6 Fe1 C1 C11 -93(3) . . . . ?
C2 Fe1 C1 C11 -121.2(8) . . . . ?
C10 Fe1 C1 C11 62.3(8) . . . . ?
C4 Fe1 C1 C11 158.1(7) . . . . ?
C8 Fe1 C1 C11 -16.6(7) . . . . ?
C3 Fe1 C1 C11 -158.3(7) . . . . ?
C5 C1 C2 C3 0.0(8) . . . . ?
C11 C1 C2 C3 177.8(6) . . . . ?
Fe1 C1 C2 C3 60.3(5) . . . . ?
C5 C1 C2 Fe1 -60.2(5) . . . . ?
C11 C1 C2 Fe1 117.6(7) . . . . ?
C7 Fe1 C2 C1 -136.5(4) . . . . ?
C5 Fe1 C2 C1 38.1(4) . . . . ?
C9 Fe1 C2 C1 -57.2(7) . . . . ?
C6 Fe1 C2 C1 -176.4(4) . . . . ?
C10 Fe1 C2 C1 154(3) . . . . ?
C4 Fe1 C2 C1 81.9(5) . . . . ?
C8 Fe1 C2 C1 -92.9(5) . . . . ?
C3 Fe1 C2 C1 119.8(6) . . . . ?
C7 Fe1 C2 C3 103.6(5) . . . . ?
C1 Fe1 C2 C3 -119.8(6) . . . . ?
C5 Fe1 C2 C3 -81.7(5) . . . . ?
C9 Fe1 C2 C3 -177.0(5) . . . . ?
C6 Fe1 C2 C3 63.8(6) . . . . ?
C10 Fe1 C2 C3 35(4) . . . . ?
C4 Fe1 C2 C3 -37.9(4) . . . . ?
C8 Fe1 C2 C3 147.3(4) . . . . ?
C1 C2 C3 C4 -0.4(8) . . . . ?
Fe1 C2 C3 C4 58.6(5) . . . . ?
C1 C2 C3 Fe1 -59.0(5) . . . . ?
C7 Fe1 C3 C2 -93.0(5) . . . . ?
C1 Fe1 C3 C2 37.4(4) . . . . ?
C5 Fe1 C3 C2 81.1(4) . . . . ?
C9 Fe1 C3 C2 164(3) . . . . ?
C6 Fe1 C3 C2 -137.3(4) . . . . ?
C10 Fe1 C3 C2 -176.1(4) . . . . ?
C4 Fe1 C3 C2 118.6(6) . . . . ?
C8 Fe1 C3 C2 -57.4(6) . . . . ?
C7 Fe1 C3 C4 148.3(4) . . . . ?
C1 Fe1 C3 C4 -81.2(5) . . . . ?
C5 Fe1 C3 C4 -37.5(4) . . . . ?
C9 Fe1 C3 C4 46(3) . . . . ?
C6 Fe1 C3 C4 104.0(4) . . . . ?
C2 Fe1 C3 C4 -118.6(6) . . . . ?
C10 Fe1 C3 C4 65.3(6) . . . . ?
C8 Fe1 C3 C4 -176.1(5) . . . . ?
C2 C3 C4 C5 0.6(8) . . . . ?
Fe1 C3 C4 C5 59.0(5) . . . . ?
C2 C3 C4 Fe1 -58.4(5) . . . . ?
C7 Fe1 C4 C5 -174.6(5) . . . . ?
C1 Fe1 C4 C5 -37.5(4) . . . . ?
C9 Fe1 C4 C5 66.8(6) . . . . ?
C6 Fe1 C4 C5 148.1(4) . . . . ?
C2 Fe1 C4 C5 -81.6(5) . . . . ?
C10 Fe1 C4 C5 103.4(5) . . . . ?
C8 Fe1 C4 C5 35(4) . . . . ?
C3 Fe1 C4 C5 -119.4(6) . . . . ?
C7 Fe1 C4 C3 -55.2(7) . . . . ?
C1 Fe1 C4 C3 81.9(5) . . . . ?
C5 Fe1 C4 C3 119.4(6) . . . . ?
C9 Fe1 C4 C3 -173.8(4) . . . . ?
C6 Fe1 C4 C3 -92.5(5) . . . . ?
C2 Fe1 C4 C3 37.8(4) . . . . ?
C10 Fe1 C4 C3 -137.2(4) . . . . ?
C8 Fe1 C4 C3 154(3) . . . . ?
C2 C1 C5 C4 0.3(8) . . . . ?
C11 C1 C5 C4 -177.5(6) . . . . ?
Fe1 C1 C5 C4 -60.1(5) . . . . ?
C2 C1 C5 Fe1 60.5(5) . . . . ?
C11 C1 C5 Fe1 -117.4(7) . . . . ?
C3 C4 C5 C1 -0.6(8) . . . . ?
Fe1 C4 C5 C1 59.6(5) . . . . ?
C3 C4 C5 Fe1 -60.2(5) . . . . ?
C7 Fe1 C5 C1 26(3) . . . . ?
C9 Fe1 C5 C1 104.6(5) . . . . ?
C6 Fe1 C5 C1 -174.9(5) . . . . ?
C2 Fe1 C5 C1 -38.3(4) . . . . ?
C10 Fe1 C5 C1 146.5(4) . . . . ?
C4 Fe1 C5 C1 -119.3(6) . . . . ?
C8 Fe1 C5 C1 64.9(6) . . . . ?
C3 Fe1 C5 C1 -81.9(4) . . . . ?
C7 Fe1 C5 C4 145(3) . . . . ?
C1 Fe1 C5 C4 119.3(6) . . . . ?
C9 Fe1 C5 C4 -136.0(5) . . . . ?
C6 Fe1 C5 C4 -55.6(7) . . . . ?
C2 Fe1 C5 C4 81.0(5) . . . . ?
C10 Fe1 C5 C4 -94.2(5) . . . . ?
C8 Fe1 C5 C4 -175.8(5) . . . . ?
C3 Fe1 C5 C4 37.4(5) . . . . ?
C1 Fe1 C6 C7 40(3) . . . . ?
C5 Fe1 C6 C7 -176.9(5) . . . . ?
C9 Fe1 C6 C7 -81.6(5) . . . . ?
C2 Fe1 C6 C7 66.2(6) . . . . ?
C10 Fe1 C6 C7 -117.4(6) . . . . ?
C4 Fe1 C6 C7 147.3(4) . . . . ?
C8 Fe1 C6 C7 -37.8(5) . . . . ?
C3 Fe1 C6 C7 104.1(5) . . . . ?
C7 Fe1 C6 C10 117.4(6) . . . . ?
C1 Fe1 C6 C10 158(3) . . . . ?
C5 Fe1 C6 C10 -59.6(6) . . . . ?
C9 Fe1 C6 C10 35.8(4) . . . . ?
C2 Fe1 C6 C10 -176.4(5) . . . . ?
C4 Fe1 C6 C10 -95.3(5) . . . . ?
C8 Fe1 C6 C10 79.6(5) . . . . ?
C3 Fe1 C6 C10 -138.5(4) . . . . ?
C7 Fe1 C6 C12 -120.3(8) . . . . ?
C1 Fe1 C6 C12 -80(3) . . . . ?
C5 Fe1 C6 C12 62.8(8) . . . . ?
C9 Fe1 C6 C12 158.1(7) . . . . ?
C2 Fe1 C6 C12 -54.1(8) . . . . ?
C10 Fe1 C6 C12 122.3(8) . . . . ?
C4 Fe1 C6 C12 27.1(7) . . . . ?
C8 Fe1 C6 C12 -158.1(7) . . . . ?
C3 Fe1 C6 C12 -16.2(7) . . . . ?
C10 C6 C7 C8 1.5(8) . . . . ?
C12 C6 C7 C8 -177.2(6) . . . . ?
Fe1 C6 C7 C8 61.4(5) . . . . ?
C10 C6 C7 Fe1 -59.9(5) . . . . ?
C12 C6 C7 Fe1 121.4(7) . . . . ?
C1 Fe1 C7 C8 66.3(6) . . . . ?
C5 Fe1 C7 C8 43(3) . . . . ?
C9 Fe1 C7 C8 -38.0(5) . . . . ?
C6 Fe1 C7 C8 -118.6(6) . . . . ?
C2 Fe1 C7 C8 105.2(5) . . . . ?
C10 Fe1 C7 C8 -79.6(5) . . . . ?
C4 Fe1 C7 C8 -176.1(5) . . . . ?
C3 Fe1 C7 C8 148.5(5) . . . . ?
C1 Fe1 C7 C6 -175.1(4) . . . . ?
C5 Fe1 C7 C6 161(3) . . . . ?
C9 Fe1 C7 C6 80.6(5) . . . . ?
C2 Fe1 C7 C6 -136.2(4) . . . . ?
C10 Fe1 C7 C6 39.0(4) . . . . ?
C4 Fe1 C7 C6 -57.5(7) . . . . ?
C8 Fe1 C7 C6 118.6(6) . . . . ?
C3 Fe1 C7 C6 -92.9(5) . . . . ?
C6 C7 C8 C9 -2.2(8) . . . . ?
Fe1 C7 C8 C9 58.2(5) . . . . ?
C6 C7 C8 Fe1 -60.5(5) . . . . ?
C1 Fe1 C8 C7 -135.9(4) . . . . ?
C5 Fe1 C8 C7 -174.6(5) . . . . ?
C9 Fe1 C8 C7 118.5(6) . . . . ?
C6 Fe1 C8 C7 38.5(4) . . . . ?
C2 Fe1 C8 C7 -92.0(5) . . . . ?
C10 Fe1 C8 C7 83.2(5) . . . . ?
C4 Fe1 C8 C7 154(3) . . . . ?
C3 Fe1 C8 C7 -55.2(7) . . . . ?
C7 Fe1 C8 C9 -118.5(6) . . . . ?
C1 Fe1 C8 C9 105.6(4) . . . . ?
C5 Fe1 C8 C9 66.9(6) . . . . ?
C6 Fe1 C8 C9 -80.1(4) . . . . ?
C2 Fe1 C8 C9 149.5(4) . . . . ?
C10 Fe1 C8 C9 -35.4(4) . . . . ?
C4 Fe1 C8 C9 35(4) . . . . ?
C3 Fe1 C8 C9 -173.7(5) . . . . ?
C7 C8 C9 C10 2.3(8) . . . . ?
Fe1 C8 C9 C10 60.1(5) . . . . ?
C7 C8 C9 Fe1 -57.9(5) . . . . ?
C7 Fe1 C9 C10 -83.0(5) . . . . ?
C1 Fe1 C9 C10 146.8(4) . . . . ?
C5 Fe1 C9 C10 102.9(5) . . . . ?
C6 Fe1 C9 C10 -38.3(4) . . . . ?
C2 Fe1 C9 C10 -175.9(5) . . . . ?
C4 Fe1 C9 C10 63.2(6) . . . . ?
C8 Fe1 C9 C10 -121.1(6) . . . . ?
C3 Fe1 C9 C10 22(3) . . . . ?
C7 Fe1 C9 C8 38.1(4) . . . . ?
C1 Fe1 C9 C8 -92.1(5) . . . . ?
C5 Fe1 C9 C8 -136.0(4) . . . . ?
C6 Fe1 C9 C8 82.8(4) . . . . ?
C2 Fe1 C9 C8 -54.8(7) . . . . ?
C10 Fe1 C9 C8 121.1(6) . . . . ?
C4 Fe1 C9 C8 -175.7(4) . . . . ?
C3 Fe1 C9 C8 143(3) . . . . ?
C8 C9 C10 C6 -1.4(8) . . . . ?
Fe1 C9 C10 C6 58.8(5) . . . . ?
C8 C9 C10 Fe1 -60.1(5) . . . . ?
C7 C6 C10 C9 -0.1(8) . . . . ?
C12 C6 C10 C9 178.5(6) . . . . ?
Fe1 C6 C10 C9 -59.5(5) . . . . ?
C7 C6 C10 Fe1 59.4(5) . . . . ?
C12 C6 C10 Fe1 -122.0(7) . . . . ?
C7 Fe1 C10 C9 80.9(5) . . . . ?
C1 Fe1 C10 C9 -56.7(7) . . . . ?
C5 Fe1 C10 C9 -93.9(5) . . . . ?
C6 Fe1 C10 C9 119.9(6) . . . . ?
C2 Fe1 C10 C9 152(4) . . . . ?
C4 Fe1 C10 C9 -137.7(4) . . . . ?
C8 Fe1 C10 C9 37.0(5) . . . . ?
C3 Fe1 C10 C9 -176.7(5) . . . . ?
C7 Fe1 C10 C6 -39.0(4) . . . . ?
C1 Fe1 C10 C6 -176.5(5) . . . . ?
C5 Fe1 C10 C6 146.3(4) . . . . ?
C9 Fe1 C10 C6 -119.9(6) . . . . ?
C2 Fe1 C10 C6 32(4) . . . . ?
C4 Fe1 C10 C6 102.5(4) . . . . ?
C8 Fe1 C10 C6 -82.8(5) . . . . ?
C3 Fe1 C10 C6 63.5(6) . . . . ?
C5 C1 C11 O1 9.6(10) . . . . ?
C2 C1 C11 O1 -167.9(7) . . . . ?
Fe1 C1 C11 O1 -78.8(7) . . . . ?
C5 C1 C11 O2 -170.4(7) . . . . ?
C2 C1 C11 O2 12.1(10) . . . . ?
Fe1 C1 C11 O2 101.2(7) . . . . ?
O2 C11 O1 Cu1 16.8(10) . . . . ?
C1 C11 O1 Cu1 -163.3(4) . . . . ?
C7 C6 C12 O3 -1.1(10) . . . . ?
C10 C6 C12 O3 -179.4(7) . . . . ?
Fe1 C6 C12 O3 88.7(7) . . . . ?
C7 C6 C12 O4 177.0(7) . . . . ?
C10 C6 C12 O4 -1.4(10) . . . . ?
Fe1 C6 C12 O4 -93.3(7) . . . . ?
C11 O1 Cu1 N3 102.0(6) . . . . ?
C11 O1 Cu1 N2 169.8(9) . . . . ?
C11 O1 Cu1 N1 -107.4(6) . . . . ?
C11 O1 Cu1 O5 -7.2(6) . . . . ?
O1 Cu1 N1 C18 -61.3(5) . . . . ?
N3 Cu1 N1 C18 32.3(7) . . . . ?
N2 Cu1 N1 C18 105.8(5) . . . . ?
O5 Cu1 N1 C18 -158.1(4) . . . . ?
O1 Cu1 N1 C13 -178.3(5) . . . . ?
N3 Cu1 N1 C13 -84.7(7) . . . . ?
N2 Cu1 N1 C13 -11.2(5) . . . . ?
O5 Cu1 N1 C13 84.9(5) . . . . ?
O1 Cu1 N1 C17 60.4(6) . . . . ?
N3 Cu1 N1 C17 154.0(6) . . . . ?
N2 Cu1 N1 C17 -132.4(6) . . . . ?
O5 Cu1 N1 C17 -36.3(6) . . . . ?
O1 Cu1 N2 C15 -54.2(12) . . . . ?
N3 Cu1 N2 C15 14.2(4) . . . . ?
N1 Cu1 N2 C15 -137.5(5) . . . . ?
O5 Cu1 N2 C15 122.7(4) . . . . ?
O1 Cu1 N2 C19 -176.4(9) . . . . ?
N3 Cu1 N2 C19 -107.9(5) . . . . ?
N1 Cu1 N2 C19 100.4(5) . . . . ?
O5 Cu1 N2 C19 0.6(5) . . . . ?
O1 Cu1 N2 C14 65.4(12) . . . . ?
N3 Cu1 N2 C14 133.8(5) . . . . ?
N1 Cu1 N2 C14 -17.9(4) . . . . ?
O5 Cu1 N2 C14 -117.7(4) . . . . ?
O1 Cu1 N3 C16 -178.7(5) . . . . ?
N2 Cu1 N3 C16 13.4(5) . . . . ?
N1 Cu1 N3 C16 87.5(7) . . . . ?
O5 Cu1 N3 C16 -81.7(5) . . . . ?
O1 Cu1 N3 C21 -56.7(5) . . . . ?
N2 Cu1 N3 C21 135.4(5) . . . . ?
N1 Cu1 N3 C21 -150.5(5) . . . . ?
O5 Cu1 N3 C21 40.2(6) . . . . ?
O1 Cu1 N3 C20 62.1(5) . . . . ?
N2 Cu1 N3 C20 -105.8(5) . . . . ?
N1 Cu1 N3 C20 -31.7(7) . . . . ?
O5 Cu1 N3 C20 159.1(4) . . . . ?
C18 N1 C13 C14 -76.5(7) . . . . ?
C17 N1 C13 C14 162.6(7) . . . . ?
Cu1 N1 C13 C14 39.1(7) . . . . ?
N1 C13 C14 N2 -57.3(7) . . . . ?
C15 N2 C14 C13 159.0(6) . . . . ?
C19 N2 C14 C13 -75.9(7) . . . . ?
Cu1 N2 C14 C13 43.5(6) . . . . ?
C19 N2 C15 C16 83.3(7) . . . . ?
C14 N2 C15 C16 -152.6(6) . . . . ?
Cu1 N2 C15 C16 -38.8(7) . . . . ?
C21 N3 C16 C15 -162.7(7) . . . . ?
C20 N3 C16 C15 75.7(8) . . . . ?
Cu1 N3 C16 C15 -39.0(7) . . . . ?
N2 C15 C16 N3 53.3(8) . . . . ?
